data_7028982
loop_
_publ_author_name
'Lynam, Jason M.'
'Milner, Lucy M.'
'Mistry, Neetisha S.'
'Slattery, John M.'
'Warrington, Sally R.'
'Whitwood, Adrian C.'

_publ_section_title
;
 [Ru(\h(5)-C5H5)(\h(6)-C10H8)]PF6 as a catalyst precursor for the one-pot
 direct C-H alkenylation of nitrogen heterocycles.
;
_journal_issue 11
_journal_name_full 'Dalton transactions (Cambridge, England : 2003)'
_journal_page_first 4565
_journal_page_last 4572
_journal_paper_doi 10.1039/c3dt52984c
_journal_volume 43
_journal_year 2014
_chemical_formula_moiety 'C35 H38 N2 P Ru, F6 P'
_chemical_formula_sum 'C35 H38 F6 N2 P2 Ru'
_chemical_formula_weight 763.68
_space_group_crystal_system triclinic
_space_group_IT_number 2
_space_group_name_Hall '-P 1'
_space_group_name_H-M_alt 'P -1'
_atom_sites_solution_hydrogens geom
_atom_sites_solution_primary iterative
_atom_sites_solution_secondary difmap
_audit_creation_date 2013-05-20
_audit_creation_method
;
  Olex2 1.2
  (compiled Apr 23 2013 17:59:47, GUI svn.r4466)
;
_cell_angle_alpha 89.425(3)
_cell_angle_beta 88.941(3)
_cell_angle_gamma 85.4958(18)
_cell_formula_units_Z 4
_cell_length_a 10.1826(2)
_cell_length_b 15.1616(4)
_cell_length_c 22.6072(12)
_cell_measurement_reflns_used 7822
_cell_measurement_temperature 109.95(10)
_cell_measurement_theta_max 25.9636
_cell_measurement_theta_min 2.9094
_cell_volume 3478.7(2)
_computing_cell_refinement
;
CrysAlisPro, Agilent Technologies,
Version 1.171.36.21 (release 14-08-2012 CrysAlis171 .NET)
(compiled Sep 14 2012,17:21:16)
;
_computing_data_collection
;
CrysAlisPro, Agilent Technologies,
Version 1.171.36.21 (release 14-08-2012 CrysAlis171 .NET)
(compiled Sep 14 2012,17:21:16)
;
_computing_data_reduction
;
CrysAlisPro, Agilent Technologies,
Version 1.171.36.21 (release 14-08-2012 CrysAlis171 .NET)
(compiled Sep 14 2012,17:21:16)
;
_computing_molecular_graphics
;
O. V. Dolomanov, L. J. Bourhis, R. J. Gildea, J. A. K. Howard and H. Puschmann,
OLEX2: a complete structure solution, refinement and analysis program.
J. Appl. Cryst. (2009). 42, 339-341.
;
_computing_publication_material
;
O. V. Dolomanov, L. J. Bourhis, R. J. Gildea, J. A. K. Howard and H. Puschmann,
OLEX2: a complete structure solution, refinement and analysis program.
J. Appl. Cryst. (2009). 42, 339-341.
;
_computing_structure_refinement
;
SHELXL, G.M. Sheldrick, Acta Cryst.
(2008). A64, 112-122
;
_computing_structure_solution 'SUPERFLIP, J. Appl. Cryst. (2007) 40, 786-790'
_diffrn_ambient_temperature 109.95(10)
_diffrn_detector_area_resol_mean 16.1450
_diffrn_measured_fraction_theta_full 0.9930
_diffrn_measured_fraction_theta_max 0.9930
_diffrn_measurement_details
;
  1 omega  -87.00   13.00   1.0000  100.0000
omega____ theta____ kappa____ phi______ frames
    -      -16.9152  -77.0000  -90.0000 100

  2 omega  -18.00    9.00   1.0000  100.0000
omega____ theta____ kappa____ phi______ frames
    -      -16.9152  -99.0000 -180.0000 27

  3 omega  -20.00   55.00   1.0000  100.0000
omega____ theta____ kappa____ phi______ frames
    -       18.1652  -99.0000   60.0000 75

  4 omega  -65.00  -39.00   1.0000  100.0000
omega____ theta____ kappa____ phi______ frames
    -      -16.9152 -178.0000 -120.0000 26

  5 omega   -1.00   56.00   1.0000  100.0000
omega____ theta____ kappa____ phi______ frames
    -       18.1652   57.0000  150.0000 57

  6 omega  -51.00   31.00   1.0000  100.0000
omega____ theta____ kappa____ phi______ frames
    -       18.1652  -57.0000 -180.0000 82

  7 omega   44.00   87.00   1.0000  100.0000
omega____ theta____ kappa____ phi______ frames
    -       18.1652   57.0000  -30.0000 43
;
_diffrn_measurement_device_type 'SuperNova, Single source at offset), Eos'
_diffrn_measurement_method '\w scans'
_diffrn_orient_matrix_UB_11 -0.0300220000
_diffrn_orient_matrix_UB_12 0.0370309000
_diffrn_orient_matrix_UB_13 -0.0154108000
_diffrn_orient_matrix_UB_21 -0.0559088000
_diffrn_orient_matrix_UB_22 -0.0238028000
_diffrn_orient_matrix_UB_23 -0.0050902000
_diffrn_orient_matrix_UB_31 -0.0292707000
_diffrn_orient_matrix_UB_32 0.0162638000
_diffrn_orient_matrix_UB_33 0.0268589000
_diffrn_radiation_monochromator mirror
_diffrn_radiation_type 'Mo K\a'
_diffrn_radiation_wavelength 0.7107
_diffrn_reflns_av_R_equivalents 0.0441
_diffrn_reflns_av_unetI/netI 0.0843
_diffrn_reflns_limit_h_max 12
_diffrn_reflns_limit_h_min -12
_diffrn_reflns_limit_k_max 18
_diffrn_reflns_limit_k_min -18
_diffrn_reflns_limit_l_max 27
_diffrn_reflns_limit_l_min -27
_diffrn_reflns_number 25827
_diffrn_reflns_theta_full 26.02
_diffrn_reflns_theta_max 26.02
_diffrn_reflns_theta_min 2.92
_diffrn_source 'SuperNova (Mo) X-ray Source'
_exptl_absorpt_coefficient_mu 0.602
_exptl_absorpt_correction_T_max 0.990
_exptl_absorpt_correction_T_min 0.984
_exptl_absorpt_correction_type analytical
_exptl_absorpt_process_details
;
CrysAlisPro, Agilent Technologies,
Version 1.171.36.21 (release 14-08-2012 CrysAlis171 .NET)
(compiled Sep 14 2012,17:21:16)
Analytical numeric absorption correction using a multifaceted crystal
model based on expressions derived by R.C. Clark & J.S. Reid.
(Clark, R. C. & Reid, J. S. (1995). Acta Cryst. A51, 887-897)
;
_exptl_crystal_colour 'clear yellow'
_exptl_crystal_colour_lustre clear
_exptl_crystal_colour_primary yellow
_exptl_crystal_density_diffrn 1.458
_exptl_crystal_density_method 'not measured'
_exptl_crystal_description block
_exptl_crystal_F_000 1560
_exptl_crystal_size_max 0.1528
_exptl_crystal_size_mid 0.0964
_exptl_crystal_size_min 0.0749
_refine_diff_density_max 3.871
_refine_diff_density_min -1.031
_refine_diff_density_rms 0.142
_refine_ls_extinction_method none
_refine_ls_goodness_of_fit_ref 1.170
_refine_ls_hydrogen_treatment constr
_refine_ls_matrix_type full
_refine_ls_number_parameters 854
_refine_ls_number_reflns 13625
_refine_ls_number_restraints 30
_refine_ls_restrained_S_all 1.169
_refine_ls_R_factor_all 0.1158
_refine_ls_R_factor_gt 0.0881
_refine_ls_shift/su_max 0.000
_refine_ls_shift/su_mean 0.000
_refine_ls_structure_factor_coef Fsqd
_refine_ls_weighting_details 'calc w=1/[\s^2^(Fo^2^)+(0.0223P)^2^+38.3842P] where P=(Fo^2^+2Fc^2^)/3'
_refine_ls_weighting_scheme calc
_refine_ls_wR_factor_gt 0.1787
_refine_ls_wR_factor_ref 0.1912
_reflns_number_gt 10463
_reflns_number_total 13625
_reflns_threshold_expression >2sigma(I)
_cod_data_source_file c3dt52984c.txt
_cod_data_source_block Complex[10iPr*]PF6
_cod_database_code 7028982
_chemical_oxdiff_formula 'C35 H38 F6 N2 P2 Ru'
_chemical_oxdiff_usercomment 'Sally CpstarRuPPh3Py2 PF6'
_reflns_odcompleteness_completeness 99.30
_reflns_odcompleteness_iscentric 1
_reflns_odcompleteness_theta 25.97
_olex2_refinement_description
;
1. Fixed Uiso
 At 1.2 times of:
  All C(H) groups
 At 1.5 times of:
  All C(H,H,H) groups
2. Restrained distances
 F2A-F3A \\sim F3A-F4A \\sim F4A-F5A \\sim F5A-F2A
 with sigma of 0.02
3. Uiso/Uaniso restraints and constraints
Uanis(F5A) \\sim Ueq, Uanis(F3A) \\sim Ueq, Uanis(F4A) \\sim Ueq, Uanis(F2A) \\sim Ueq: with sigma of 0.02 and sigma for terminal atoms of 0.04
Uanis(F2A) = Uanis(F4A)
Uanis(F3A) = Uanis(F5A)
Uanis(F3) = Uanis(F5)
Uanis(F2) = Uanis(F4)
4. Others
 Sof(F2A)=Sof(F3A)=Sof(F4A)=Sof(F5A)=1-FVAR(1)
 Sof(F2)=Sof(F3)=Sof(F4)=Sof(F5)=FVAR(1)
5.a Aromatic/amide H refined with riding coordinates:
 C11(H11), C12(H12), C13(H13), C14(H14), C15(H15), C19(H19), C20(H20),
 C21(H21), C22(H22), C23(H23), C25(H25), C26(H26), C27(H27), C28(H28), C29(H29),
  C31(H31), C32(H32), C33(H33), C34(H34), C35(H35), C46(H46), C47(H47),
 C48(H48), C49(H49), C50(H50), C54(H54), C55(H55), C56(H56), C57(H57), C58(H58),
  C60(H60), C61(H61), C62(H62), C63(H63), C64(H64), C66(H66), C67(H67),
 C68(H68), C69(H69), C70(H70)
5.b Idealised Me refined as rotating group:
 C6(H6A,H6B,H6C), C7(H7A,H7B,H7C), C8(H8A,H8B,H8C), C9(H9A,H9B,H9C), C10(H10A,
 H10B,H10C), C17(H17A,H17B,H17C), C41(H41A,H41B,H41C), C42(H42A,H42B,H42C),
 C43(H43A,H43B,H43C), C44(H44A,H44B,H44C), C45(H45A,H45B,H45C), C52(H52A,H52B,
 H52C)
;

loop_
_space_group_symop_id
_space_group_symop_operation_xyz
1 'x, y, z'
2 '-x, -y, -z'

loop_
_atom_site_label
_atom_site_type_symbol
_atom_site_fract_x
_atom_site_fract_y
_atom_site_fract_z
_atom_site_U_iso_or_equiv
_atom_site_adp_type
_atom_site_occupancy
_atom_site_symmetry_multiplicity
_atom_site_calc_flag
_atom_site_refinement_flags
_atom_site_disorder_assembly
_atom_site_disorder_group
C1 C 0.5697(7) 0.2450(5) 0.0168(4) 0.0224(17) Uani 1 1 d . . .
C2 C 0.5855(7) 0.3171(5) 0.0553(3) 0.0194(16) Uani 1 1 d . . .
C3 C 0.6467(7) 0.2826(5) 0.1087(4) 0.0236(17) Uani 1 1 d . . .
C4 C 0.6753(7) 0.1890(5) 0.1009(4) 0.0265(18) Uani 1 1 d . . .
C5 C 0.6264(7) 0.1666(5) 0.0451(4) 0.0262(18) Uani 1 1 d . . .
C6 C 0.5203(9) 0.2486(6) -0.0452(4) 0.034(2) Uani 1 1 d . . .
H6A H 0.4910 0.3098 -0.0556 0.051 Uiso 1 1 calc R . .
H6B H 0.4463 0.2113 -0.0482 0.051 Uiso 1 1 calc R . .
H6C H 0.5914 0.2270 -0.0725 0.051 Uiso 1 1 calc R . .
C7 C 0.5619(8) 0.4132(5) 0.0416(4) 0.029(2) Uani 1 1 d . . .
H7A H 0.6457 0.4374 0.0308 0.044 Uiso 1 1 calc R . .
H7B H 0.5233 0.4441 0.0764 0.044 Uiso 1 1 calc R . .
H7C H 0.5012 0.4216 0.0085 0.044 Uiso 1 1 calc R . .
C8 C 0.6971(8) 0.3374(6) 0.1568(4) 0.031(2) Uani 1 1 d . . .
H8A H 0.7811 0.3595 0.1441 0.047 Uiso 1 1 calc R . .
H8B H 0.7103 0.3010 0.1926 0.047 Uiso 1 1 calc R . .
H8C H 0.6330 0.3875 0.1652 0.047 Uiso 1 1 calc R . .
C9 C 0.7454(9) 0.1261(6) 0.1429(4) 0.037(2) Uani 1 1 d . . .
H9A H 0.8403 0.1231 0.1343 0.055 Uiso 1 1 calc R . .
H9B H 0.7135 0.0672 0.1386 0.055 Uiso 1 1 calc R . .
H9C H 0.7284 0.1465 0.1836 0.055 Uiso 1 1 calc R . .
C10 C 0.6348(9) 0.0760(5) 0.0181(4) 0.038(2) Uani 1 1 d . . .
H10A H 0.5581 0.0705 -0.0068 0.057 Uiso 1 1 calc R . .
H10B H 0.6363 0.0311 0.0496 0.057 Uiso 1 1 calc R . .
H10C H 0.7155 0.0675 -0.0062 0.057 Uiso 1 1 calc R . .
C11 C 0.4157(7) 0.0669(5) 0.1808(4) 0.0223(17) Uani 1 1 d . . .
H11 H 0.3928 0.0406 0.1448 0.027 Uiso 1 1 calc R . .
C12 C 0.4220(8) 0.0158(5) 0.2317(4) 0.0276(18) Uani 1 1 d . . .
H12 H 0.4039 -0.0447 0.2305 0.033 Uiso 1 1 calc R . .
C13 C 0.4551(8) 0.0536(6) 0.2848(4) 0.0294(19) Uani 1 1 d . . .
H13 H 0.4605 0.0197 0.3204 0.035 Uiso 1 1 calc R . .
C14 C 0.4795(8) 0.1418(5) 0.2841(4) 0.0278(18) Uani 1 1 d . . .
H14 H 0.5013 0.1698 0.3197 0.033 Uiso 1 1 calc R . .
C15 C 0.4725(8) 0.1887(5) 0.2326(4) 0.0256(18) Uani 1 1 d . . .
H15 H 0.4905 0.2493 0.2331 0.031 Uiso 1 1 calc R . .
C16 C 0.2352(8) 0.1309(5) 0.0323(4) 0.0221(17) Uani 1 1 d . . .
C17 C 0.1248(9) 0.1076(6) -0.0032(4) 0.037(2) Uani 1 1 d . . .
H17A H 0.1577 0.0684 -0.0353 0.056 Uiso 1 1 calc R . .
H17B H 0.0802 0.1615 -0.0200 0.056 Uiso 1 1 calc R . .
H17C H 0.0625 0.0774 0.0219 0.056 Uiso 1 1 calc R . .
C18 C 0.1634(7) 0.3369(5) 0.0632(3) 0.0186(16) Uani 1 1 d . . .
C19 C 0.2174(8) 0.3523(6) 0.0069(4) 0.0290(19) Uani 1 1 d . . .
H19 H 0.3095 0.3573 0.0024 0.035 Uiso 1 1 calc R . .
C20 C 0.1386(9) 0.3602(6) -0.0417(4) 0.034(2) Uani 1 1 d . . .
H20 H 0.1769 0.3707 -0.0795 0.041 Uiso 1 1 calc R . .
C21 C 0.0065(9) 0.3534(6) -0.0366(4) 0.037(2) Uani 1 1 d . . .
H21 H -0.0472 0.3593 -0.0706 0.044 Uiso 1 1 calc R . .
C22 C -0.0488(8) 0.3378(7) 0.0180(4) 0.039(2) Uani 1 1 d . . .
H22 H -0.1407 0.3319 0.0218 0.047 Uiso 1 1 calc R . .
C23 C 0.0298(8) 0.3308(6) 0.0680(4) 0.0305(19) Uani 1 1 d . . .
H23 H -0.0095 0.3216 0.1058 0.037 Uiso 1 1 calc R . .
C24 C 0.3050(7) 0.4343(5) 0.1441(3) 0.0193(16) Uani 1 1 d . . .
C25 C 0.2657(7) 0.5067(5) 0.1097(4) 0.0218(16) Uani 1 1 d . . .
H25 H 0.2169 0.4986 0.0751 0.026 Uiso 1 1 calc R . .
C26 C 0.2955(8) 0.5914(5) 0.1245(4) 0.0282(19) Uani 1 1 d . . .
H26 H 0.2690 0.6400 0.0994 0.034 Uiso 1 1 calc R . .
C27 C 0.3636(9) 0.6055(5) 0.1756(4) 0.035(2) Uani 1 1 d . . .
H27 H 0.3819 0.6636 0.1865 0.042 Uiso 1 1 calc R . .
C28 C 0.4047(9) 0.5333(5) 0.2107(4) 0.033(2) Uani 1 1 d . . .
H28 H 0.4522 0.5421 0.2456 0.039 Uiso 1 1 calc R . .
C29 C 0.3773(8) 0.4486(5) 0.1955(4) 0.0298(19) Uani 1 1 d . . .
H29 H 0.4073 0.3997 0.2196 0.036 Uiso 1 1 calc R . .
C30 C 0.1648(7) 0.2880(5) 0.1839(3) 0.0198(16) Uani 1 1 d . . .
C31 C 0.1345(7) 0.2002(5) 0.1870(3) 0.0202(16) Uani 1 1 d . . .
H31 H 0.1797 0.1579 0.1617 0.024 Uiso 1 1 calc R . .
C32 C 0.0390(8) 0.1732(5) 0.2266(4) 0.0254(18) Uani 1 1 d . . .
H32 H 0.0201 0.1129 0.2286 0.031 Uiso 1 1 calc R . .
C33 C -0.0282(7) 0.2348(6) 0.2630(4) 0.0264(18) Uani 1 1 d . . .
H33 H -0.0943 0.2171 0.2898 0.032 Uiso 1 1 calc R . .
C34 C 0.0011(8) 0.3225(6) 0.2604(3) 0.0300(19) Uani 1 1 d . . .
H34 H -0.0461 0.3649 0.2850 0.036 Uiso 1 1 calc R . .
C35 C 0.0976(8) 0.3484(5) 0.2225(4) 0.0250(17) Uani 1 1 d . . .
H35 H 0.1194 0.4083 0.2223 0.030 Uiso 1 1 calc R . .
N1 N 0.4409(6) 0.1528(4) 0.1802(3) 0.0186(13) Uani 1 1 d . . .
N2 N 0.3186(6) 0.1532(4) 0.0597(3) 0.0215(14) Uani 1 1 d . . .
P1 P 0.27825(18) 0.32109(12) 0.12498(9) 0.0169(4) Uani 1 1 d . . .
Ru1 Ru 0.45996(6) 0.22363(4) 0.09947(3) 0.01640(15) Uani 1 1 d . . .
C36 C 0.5639(8) 0.8598(6) 0.3665(4) 0.0295(19) Uani 1 1 d . . .
C37 C 0.6711(8) 0.9142(5) 0.3649(4) 0.0294(19) Uani 1 1 d . . .
C38 C 0.7284(8) 0.9104(5) 0.3060(4) 0.0275(18) Uani 1 1 d . . .
C39 C 0.6544(8) 0.8537(5) 0.2722(4) 0.0258(18) Uani 1 1 d . . .
C40 C 0.5530(7) 0.8211(5) 0.3080(4) 0.0241(17) Uani 1 1 d . . .
C41 C 0.4694(8) 0.8475(7) 0.4170(4) 0.036(2) Uani 1 1 d . . .
H41A H 0.5070 0.8674 0.4537 0.055 Uiso 1 1 calc R . .
H41B H 0.4534 0.7848 0.4208 0.055 Uiso 1 1 calc R . .
H41C H 0.3861 0.8823 0.4095 0.055 Uiso 1 1 calc R . .
C42 C 0.7050(10) 0.9759(6) 0.4120(5) 0.044(3) Uani 1 1 d . . .
H42A H 0.6565 1.0336 0.4059 0.067 Uiso 1 1 calc R . .
H42B H 0.7999 0.9828 0.4104 0.067 Uiso 1 1 calc R . .
H42C H 0.6809 0.9519 0.4508 0.067 Uiso 1 1 calc R . .
C43 C 0.8244(9) 0.9721(6) 0.2809(5) 0.046(3) Uani 1 1 d . . .
H43A H 0.7764 1.0271 0.2677 0.069 Uiso 1 1 calc R . .
H43B H 0.8724 0.9440 0.2472 0.069 Uiso 1 1 calc R . .
H43C H 0.8870 0.9853 0.3114 0.069 Uiso 1 1 calc R . .
C44 C 0.6752(9) 0.8356(7) 0.2071(4) 0.038(2) Uani 1 1 d . . .
H44A H 0.6297 0.8835 0.1841 0.057 Uiso 1 1 calc R . .
H44B H 0.6396 0.7794 0.1975 0.057 Uiso 1 1 calc R . .
H44C H 0.7696 0.8323 0.1974 0.057 Uiso 1 1 calc R . .
C45 C 0.4491(8) 0.7638(6) 0.2886(4) 0.037(2) Uani 1 1 d . . .
H45A H 0.4050 0.7398 0.3234 0.055 Uiso 1 1 calc R . .
H45B H 0.4898 0.7151 0.2647 0.055 Uiso 1 1 calc R . .
H45C H 0.3843 0.7991 0.2648 0.055 Uiso 1 1 calc R . .
C46 C 0.7716(8) 0.6031(5) 0.2783(4) 0.0250(18) Uani 1 1 d . . .
H46 H 0.7021 0.5891 0.3046 0.030 Uiso 1 1 calc R . .
C47 C 0.8130(10) 0.5434(6) 0.2343(4) 0.037(2) Uani 1 1 d . . .
H47 H 0.7698 0.4907 0.2296 0.044 Uiso 1 1 calc R . .
C48 C 0.9176(9) 0.5615(6) 0.1972(4) 0.034(2) Uani 1 1 d . . .
H48 H 0.9485 0.5213 0.1671 0.041 Uiso 1 1 calc R . .
C49 C 0.9750(9) 0.6390(6) 0.2053(4) 0.033(2) Uani 1 1 d . . .
H49 H 1.0478 0.6529 0.1810 0.039 Uiso 1 1 calc R . .
C50 C 0.9281(7) 0.6964(5) 0.2481(3) 0.0230(17) Uani 1 1 d . . .
H50 H 0.9681 0.7505 0.2523 0.028 Uiso 1 1 calc R . .
C51 C 0.6626(10) 0.6251(6) 0.4355(5) 0.042(2) Uani 1 1 d . . .
C52 C 0.6462(16) 0.5654(7) 0.4854(5) 0.084(5) Uani 1 1 d . . .
H52A H 0.6640 0.5041 0.4724 0.125 Uiso 1 1 calc R . .
H52B H 0.5558 0.5740 0.5010 0.125 Uiso 1 1 calc R . .
H52C H 0.7080 0.5779 0.5164 0.125 Uiso 1 1 calc R . .
C53 C 0.9073(8) 0.7594(5) 0.4820(4) 0.0277(18) Uani 1 1 d . . .
C54 C 0.7822(8) 0.7819(5) 0.5044(4) 0.0265(18) Uani 1 1 d . . .
H54 H 0.7148 0.8039 0.4784 0.032 Uiso 1 1 calc R . .
C55 C 0.7529(9) 0.7728(6) 0.5649(4) 0.032(2) Uani 1 1 d . . .
H55 H 0.6656 0.7853 0.5798 0.039 Uiso 1 1 calc R . .
C56 C 0.8532(10) 0.7455(6) 0.6023(4) 0.039(2) Uani 1 1 d . . .
H56 H 0.8353 0.7414 0.6435 0.047 Uiso 1 1 calc R . .
C57 C 0.9805(10) 0.7238(7) 0.5809(4) 0.043(2) Uani 1 1 d . . .
H57 H 1.0486 0.7048 0.6074 0.052 Uiso 1 1 calc R . .
C58 C 1.0075(9) 0.7303(6) 0.5204(4) 0.038(2) Uani 1 1 d . . .
H58 H 1.0939 0.7148 0.5054 0.046 Uiso 1 1 calc R . .
C59 C 1.0512(8) 0.6688(5) 0.3894(4) 0.0246(17) Uani 1 1 d . . .
C60 C 1.1873(9) 0.6729(6) 0.3861(5) 0.044(3) Uani 1 1 d . . .
H60 H 1.2237 0.7283 0.3897 0.052 Uiso 1 1 calc R . .
C61 C 1.2711(10) 0.5962(6) 0.3774(5) 0.049(3) Uani 1 1 d . . .
H61 H 1.3638 0.5998 0.3755 0.059 Uiso 1 1 calc R . .
C62 C 1.2194(10) 0.5154(6) 0.3716(5) 0.044(3) Uani 1 1 d . . .
H62 H 1.2759 0.4634 0.3648 0.053 Uiso 1 1 calc R . .
C63 C 1.0853(9) 0.5109(6) 0.3758(4) 0.037(2) Uani 1 1 d . . .
H63 H 1.0494 0.4551 0.3729 0.044 Uiso 1 1 calc R . .
C64 C 1.0016(8) 0.5864(5) 0.3840(4) 0.0301(19) Uani 1 1 d . . .
H64 H 0.9091 0.5819 0.3860 0.036 Uiso 1 1 calc R . .
C65 C 1.0404(8) 0.8587(5) 0.3939(4) 0.0241(17) Uani 1 1 d . . .
C66 C 1.0930(8) 0.8776(6) 0.3384(4) 0.032(2) Uani 1 1 d . . .
H66 H 1.0808 0.8390 0.3065 0.039 Uiso 1 1 calc R . .
C67 C 1.1618(9) 0.9505(6) 0.3285(4) 0.037(2) Uani 1 1 d . . .
H67 H 1.1982 0.9607 0.2903 0.045 Uiso 1 1 calc R . .
C68 C 1.1793(10) 1.0098(6) 0.3735(5) 0.044(2) Uani 1 1 d . . .
H68 H 1.2258 1.0608 0.3663 0.053 Uiso 1 1 calc R . .
C69 C 1.1287(9) 0.9932(6) 0.4278(5) 0.046(3) Uani 1 1 d . . .
H69 H 1.1381 1.0340 0.4587 0.055 Uiso 1 1 calc R . .
C70 C 1.0624(8) 0.9170(6) 0.4394(4) 0.035(2) Uani 1 1 d . . .
H70 H 1.0323 0.9050 0.4785 0.041 Uiso 1 1 calc R . .
N3 N 0.8262(6) 0.6793(4) 0.2850(3) 0.0204(14) Uani 1 1 d . . .
N4 N 0.6864(7) 0.6746(5) 0.3991(3) 0.0283(16) Uani 1 1 d . . .
P2 P 0.9361(2) 0.76626(13) 0.40140(9) 0.0207(4) Uani 1 1 d . . .
Ru2 Ru 0.74331(6) 0.77642(4) 0.34581(3) 0.01985(16) Uani 1 1 d . . .
F1 F -0.0192(5) 0.8647(5) 0.1444(3) 0.0576(17) Uani 1 1 d . A .
F2 F 0.1644(8) 0.8136(6) 0.1910(4) 0.062(3) Uani 0.861(16) 1 d P A 1
F2A F 0.128(4) 0.893(3) 0.2032(17) 0.053(13) Uani 0.139(16) 1 d PDU A 2
F3 F 0.1117(7) 0.9602(6) 0.1851(4) 0.058(2) Uani 0.861(16) 1 d P A 1
F3A F 0.086(6) 0.977(3) 0.129(2) 0.081(16) Uani 0.139(16) 1 d PDU A 2
F4 F 0.1000(8) 0.9504(6) 0.0864(4) 0.062(3) Uani 0.861(16) 1 d P A 1
F4A F 0.135(4) 0.868(3) 0.0716(18) 0.053(13) Uani 0.139(16) 1 d PDU A 2
F5 F 0.1536(7) 0.8047(6) 0.0925(4) 0.058(2) Uani 0.861(16) 1 d P A 1
F5A F 0.177(6) 0.784(3) 0.146(2) 0.081(16) Uani 0.139(16) 1 d PDU A 2
F6 F 0.2854(5) 0.8991(4) 0.1330(3) 0.0480(15) Uani 1 1 d . A .
P3 P 0.1319(2) 0.88260(14) 0.13857(10) 0.0258(5) Uani 1 1 d . . .
F7 F 0.6146(11) 0.3591(5) 0.4284(3) 0.107(3) Uani 1 1 d . . .
F8 F 0.4789(6) 0.3361(4) 0.3529(4) 0.093(3) Uani 1 1 d . . .
F9 F 0.5471(6) 0.4708(4) 0.3677(4) 0.075(2) Uani 1 1 d . . .
F10 F 0.7557(5) 0.4148(4) 0.3651(3) 0.0551(16) Uani 1 1 d . . .
F11 F 0.6872(6) 0.2779(4) 0.3515(3) 0.0633(19) Uani 1 1 d . . .
F12 F 0.6226(8) 0.3896(5) 0.2911(3) 0.083(2) Uani 1 1 d . . .
P4 P 0.6175(2) 0.37445(15) 0.35973(11) 0.0316(5) Uani 1 1 d . . .

loop_
_atom_site_aniso_label
_atom_site_aniso_U_11
_atom_site_aniso_U_22
_atom_site_aniso_U_33
_atom_site_aniso_U_23
_atom_site_aniso_U_13
_atom_site_aniso_U_12
C1 0.012(4) 0.023(4) 0.032(4) 0.003(3) 0.004(3) 0.002(3)
C2 0.011(4) 0.014(4) 0.034(4) 0.006(3) 0.004(3) -0.004(3)
C3 0.015(4) 0.025(4) 0.031(4) -0.001(4) -0.001(3) -0.001(3)
C4 0.014(4) 0.024(4) 0.040(5) 0.008(4) 0.008(3) 0.000(3)
C5 0.014(4) 0.020(4) 0.044(5) 0.002(4) 0.016(3) 0.002(3)
C6 0.031(5) 0.039(5) 0.032(5) 0.002(4) 0.008(4) -0.004(4)
C7 0.019(4) 0.016(4) 0.052(6) 0.015(4) 0.008(4) -0.003(3)
C8 0.012(4) 0.037(5) 0.046(5) -0.009(4) 0.000(4) -0.009(3)
C9 0.024(5) 0.041(5) 0.044(5) 0.016(4) -0.005(4) 0.005(4)
C10 0.038(5) 0.021(4) 0.055(6) -0.008(4) 0.015(4) -0.002(4)
C11 0.017(4) 0.013(4) 0.036(5) 0.006(3) -0.003(3) 0.001(3)
C12 0.021(4) 0.021(4) 0.041(5) 0.010(4) 0.001(4) -0.001(3)
C13 0.021(4) 0.031(5) 0.035(5) 0.016(4) -0.002(4) 0.003(3)
C14 0.024(4) 0.028(4) 0.031(5) 0.005(4) -0.002(3) -0.001(3)
C15 0.022(4) 0.020(4) 0.033(5) 0.010(4) 0.006(3) 0.005(3)
C16 0.021(4) 0.015(4) 0.030(4) 0.002(3) 0.005(3) -0.003(3)
C17 0.026(5) 0.028(5) 0.058(6) 0.002(4) -0.017(4) -0.004(4)
C18 0.014(4) 0.014(4) 0.027(4) 0.003(3) -0.002(3) 0.002(3)
C19 0.018(4) 0.038(5) 0.031(5) 0.010(4) 0.004(3) -0.005(4)
C20 0.027(5) 0.044(5) 0.029(5) 0.006(4) -0.002(4) 0.006(4)
C21 0.028(5) 0.043(5) 0.037(5) 0.009(4) -0.013(4) 0.010(4)
C22 0.012(4) 0.056(6) 0.049(6) 0.005(5) -0.004(4) 0.006(4)
C23 0.020(4) 0.040(5) 0.031(5) 0.007(4) 0.000(3) 0.005(4)
C24 0.012(4) 0.018(4) 0.027(4) 0.004(3) 0.000(3) 0.001(3)
C25 0.016(4) 0.020(4) 0.030(4) 0.005(3) -0.002(3) -0.002(3)
C26 0.016(4) 0.019(4) 0.049(5) 0.008(4) -0.002(4) 0.002(3)
C27 0.037(5) 0.018(4) 0.050(6) -0.004(4) -0.009(4) -0.006(4)
C28 0.037(5) 0.023(4) 0.039(5) -0.002(4) -0.009(4) -0.007(4)
C29 0.026(5) 0.022(4) 0.041(5) 0.001(4) -0.006(4) 0.003(3)
C30 0.013(4) 0.019(4) 0.026(4) 0.006(3) -0.002(3) 0.004(3)
C31 0.012(4) 0.024(4) 0.025(4) 0.000(3) 0.001(3) 0.000(3)
C32 0.023(4) 0.019(4) 0.035(5) 0.006(3) -0.002(3) -0.004(3)
C33 0.015(4) 0.039(5) 0.027(4) 0.004(4) 0.002(3) -0.010(3)
C34 0.033(5) 0.040(5) 0.017(4) -0.004(4) 0.001(3) 0.000(4)
C35 0.023(4) 0.017(4) 0.034(5) 0.004(3) 0.000(3) 0.002(3)
N1 0.011(3) 0.018(3) 0.026(3) 0.007(3) -0.002(2) 0.005(2)
N2 0.017(3) 0.017(3) 0.031(4) 0.005(3) 0.002(3) -0.002(3)
P1 0.0117(9) 0.0139(9) 0.0246(10) 0.0036(8) -0.0002(7) 0.0015(7)
Ru1 0.0114(3) 0.0124(3) 0.0252(3) 0.0045(2) -0.0001(2) 0.0000(2)
C36 0.030(5) 0.028(5) 0.030(5) 0.000(4) -0.001(4) 0.001(4)
C37 0.017(4) 0.025(4) 0.044(5) -0.004(4) -0.009(4) 0.011(3)
C38 0.020(4) 0.019(4) 0.042(5) 0.009(4) -0.002(4) 0.001(3)
C39 0.023(4) 0.021(4) 0.033(5) 0.003(3) 0.000(3) 0.002(3)
C40 0.015(4) 0.028(4) 0.029(4) 0.004(4) -0.008(3) -0.002(3)
C41 0.024(5) 0.051(6) 0.032(5) 0.001(4) 0.006(4) 0.013(4)
C42 0.043(6) 0.029(5) 0.062(7) -0.011(5) -0.019(5) 0.006(4)
C43 0.019(5) 0.027(5) 0.091(8) 0.022(5) 0.005(5) 0.002(4)
C44 0.031(5) 0.047(6) 0.032(5) 0.012(4) 0.006(4) 0.010(4)
C45 0.022(5) 0.040(5) 0.049(6) 0.001(5) -0.006(4) -0.013(4)
C46 0.027(4) 0.012(4) 0.035(5) 0.003(3) 0.016(4) -0.001(3)
C47 0.049(6) 0.018(4) 0.045(5) 0.007(4) -0.005(4) -0.006(4)
C48 0.044(6) 0.025(4) 0.030(5) -0.002(4) -0.004(4) 0.012(4)
C49 0.034(5) 0.034(5) 0.029(5) 0.003(4) 0.001(4) 0.002(4)
C50 0.020(4) 0.023(4) 0.025(4) 0.000(3) 0.000(3) 0.002(3)
C51 0.053(6) 0.021(5) 0.052(6) -0.005(5) 0.013(5) -0.004(4)
C52 0.169(15) 0.040(7) 0.046(7) 0.004(5) 0.041(8) -0.050(8)
C53 0.033(5) 0.027(4) 0.023(4) 0.001(4) -0.002(3) 0.001(4)
C54 0.029(5) 0.019(4) 0.031(4) 0.001(3) 0.001(4) -0.002(3)
C55 0.033(5) 0.030(5) 0.033(5) -0.002(4) 0.005(4) -0.001(4)
C56 0.051(6) 0.032(5) 0.033(5) 0.006(4) 0.004(4) 0.007(4)
C57 0.038(6) 0.054(6) 0.035(5) 0.008(5) -0.009(4) 0.011(5)
C58 0.030(5) 0.050(6) 0.032(5) 0.011(4) 0.000(4) 0.009(4)
C59 0.022(4) 0.023(4) 0.027(4) 0.002(3) 0.003(3) 0.005(3)
C60 0.025(5) 0.028(5) 0.077(7) 0.007(5) 0.019(5) 0.001(4)
C61 0.033(6) 0.031(5) 0.080(8) 0.013(5) 0.019(5) 0.008(4)
C62 0.047(6) 0.021(5) 0.061(7) 0.007(4) 0.020(5) 0.018(4)
C63 0.044(6) 0.021(4) 0.044(5) 0.006(4) -0.009(4) 0.008(4)
C64 0.026(5) 0.023(4) 0.041(5) 0.002(4) -0.002(4) -0.001(3)
C65 0.024(4) 0.012(4) 0.035(5) 0.001(3) 0.000(3) 0.005(3)
C66 0.032(5) 0.027(5) 0.039(5) 0.011(4) -0.006(4) -0.010(4)
C67 0.032(5) 0.034(5) 0.047(6) 0.013(4) -0.013(4) -0.010(4)
C68 0.038(6) 0.028(5) 0.066(7) -0.002(5) 0.008(5) -0.004(4)
C69 0.025(5) 0.035(5) 0.079(8) -0.038(5) -0.002(5) -0.001(4)
C70 0.026(5) 0.039(5) 0.038(5) -0.013(4) 0.003(4) 0.002(4)
N3 0.016(3) 0.022(3) 0.024(3) 0.000(3) -0.001(3) -0.002(3)
N4 0.028(4) 0.026(4) 0.031(4) -0.001(3) 0.007(3) -0.004(3)
P2 0.0187(10) 0.0167(9) 0.0258(10) 0.0028(8) 0.0008(8) 0.0031(8)
Ru2 0.0155(3) 0.0173(3) 0.0267(3) 0.0021(3) 0.0027(2) -0.0015(2)
F1 0.024(3) 0.089(5) 0.061(4) 0.002(4) 0.011(3) -0.016(3)
F2 0.059(4) 0.070(5) 0.058(4) 0.041(4) -0.009(3) -0.007(3)
F2A 0.040(17) 0.07(3) 0.045(17) -0.003(16) 0.002(13) -0.011(16)
F3 0.047(3) 0.054(4) 0.073(5) -0.039(4) 0.001(3) 0.002(3)
F3A 0.08(2) 0.06(2) 0.09(3) 0.02(2) 0.02(2) 0.023(16)
F4 0.059(4) 0.070(5) 0.058(4) 0.041(4) -0.009(3) -0.007(3)
F4A 0.040(17) 0.07(3) 0.045(17) -0.003(16) 0.002(13) -0.011(16)
F5 0.047(3) 0.054(4) 0.073(5) -0.039(4) 0.001(3) 0.002(3)
F5A 0.08(2) 0.06(2) 0.09(3) 0.02(2) 0.02(2) 0.023(16)
F6 0.029(3) 0.057(4) 0.060(4) -0.017(3) 0.006(3) -0.014(3)
P3 0.0231(11) 0.0237(11) 0.0306(11) 0.0011(9) 0.0047(9) -0.0026(9)
F7 0.203(10) 0.073(5) 0.047(4) 0.000(4) 0.042(5) -0.034(6)
F8 0.028(3) 0.041(4) 0.213(9) -0.034(5) 0.027(4) -0.015(3)
F9 0.030(3) 0.032(3) 0.163(7) -0.028(4) -0.005(4) 0.006(3)
F10 0.025(3) 0.049(4) 0.092(5) -0.003(3) -0.012(3) -0.005(3)
F11 0.043(4) 0.039(3) 0.107(5) -0.019(4) -0.007(3) 0.010(3)
F12 0.109(6) 0.102(6) 0.041(4) 0.009(4) -0.019(4) -0.030(5)
P4 0.0253(12) 0.0260(12) 0.0429(14) -0.0022(10) 0.0067(10) 0.0000(9)

loop_
_atom_type_symbol
_atom_type_description
_atom_type_scat_dispersion_real
_atom_type_scat_dispersion_imag
_atom_type_scat_source
C C 0.0033 0.0016 'International Tables Vol C Tables 4.2.6.8 and 6.1.1.4'
H H 0.0000 0.0000 'International Tables Vol C Tables 4.2.6.8 and 6.1.1.4'
F F 0.0171 0.0103 'International Tables Vol C Tables 4.2.6.8 and 6.1.1.4'
N N 0.0061 0.0033 'International Tables Vol C Tables 4.2.6.8 and 6.1.1.4'
P P 0.1023 0.0942 'International Tables Vol C Tables 4.2.6.8 and 6.1.1.4'
Ru Ru -1.2594 0.8363 'International Tables Vol C Tables 4.2.6.8 and 6.1.1.4'

loop_
_exptl_crystal_face_index_h
_exptl_crystal_face_index_k
_exptl_crystal_face_index_l
_exptl_crystal_face_perp_dist
_exptl_oxdiff_crystal_face_indexfrac_h
_exptl_oxdiff_crystal_face_indexfrac_k
_exptl_oxdiff_crystal_face_indexfrac_l
_exptl_oxdiff_crystal_face_x
_exptl_oxdiff_crystal_face_y
_exptl_oxdiff_crystal_face_z
-1 0 -1 0.0522 -1.0000 -0.0007 -0.9988 0.0454 0.0610 0.0024
1 2 -2 0.0405 0.9963 2.0010 -2.0008 0.0750 -0.0931 -0.0504
1 0 -2 0.0482 0.9982 0.0002 -2.0004 0.0009 -0.0456 -0.0829
-1 -2 2 0.0405 -0.9963 -2.0010 2.0008 -0.0750 0.0931 0.0504
0 0 -1 0.0453 -0.0006 -0.0001 -0.9997 0.0154 0.0051 -0.0268
0 0 1 0.0453 0.0006 0.0001 0.9997 -0.0154 -0.0051 0.0268
0 -1 0 0.0549 0.0009 -1.0004 0.0002 -0.0371 0.0238 -0.0163
-1 0 2 0.0482 -0.9982 -0.0002 2.0004 -0.0009 0.0456 0.0829
0 1 0 0.0549 -0.0009 1.0004 -0.0002 0.0371 -0.0238 0.0163
-1 -1 -2 0.0374 -0.9996 -1.0012 -1.9983 0.0237 0.0899 -0.0407
1 1 2 0.0374 0.9996 1.0012 1.9983 -0.0237 -0.0899 0.0407
0 1 -3 0.0498 -0.0027 1.0000 -2.9994 0.0833 -0.0084 -0.0642
0 -1 3 0.0498 0.0027 -1.0000 2.9994 -0.0833 0.0084 0.0642
1 0 1 0.0522 1.0000 0.0007 0.9988 -0.0454 -0.0610 -0.0024

loop_
_geom_angle_atom_site_label_1
_geom_angle_atom_site_label_2
_geom_angle_atom_site_label_3
_geom_angle
C2 C1 C5 107.3(7)
C2 C1 C6 128.0(7)
C2 C1 Ru1 71.4(4)
C5 C1 C6 124.3(7)
C5 C1 Ru1 71.2(4)
C6 C1 Ru1 128.6(5)
C1 C2 C3 108.4(6)
C1 C2 C7 127.3(7)
C1 C2 Ru1 70.8(4)
C3 C2 C7 123.8(7)
C3 C2 Ru1 69.9(4)
C7 C2 Ru1 131.3(5)
C2 C3 C8 125.2(7)
C2 C3 Ru1 71.7(4)
C4 C3 C2 107.4(7)
C4 C3 C8 126.1(8)
C4 C3 Ru1 72.3(4)
C8 C3 Ru1 131.4(5)
C3 C4 C9 126.9(8)
C3 C4 Ru1 69.5(4)
C5 C4 C3 107.7(7)
C5 C4 C9 125.4(8)
C5 C4 Ru1 70.7(4)
C9 C4 Ru1 125.9(6)
C1 C5 C10 124.3(8)
C1 C5 Ru1 70.8(4)
C4 C5 C1 109.2(7)
C4 C5 C10 126.5(8)
C4 C5 Ru1 71.8(4)
C10 C5 Ru1 124.9(5)
C1 C6 H6A 109.5
C1 C6 H6B 109.5
C1 C6 H6C 109.5
H6A C6 H6B 109.5
H6A C6 H6C 109.5
H6B C6 H6C 109.5
C2 C7 H7A 109.5
C2 C7 H7B 109.5
C2 C7 H7C 109.5
H7A C7 H7B 109.5
H7A C7 H7C 109.5
H7B C7 H7C 109.5
C3 C8 H8A 109.5
C3 C8 H8B 109.5
C3 C8 H8C 109.5
H8A C8 H8B 109.5
H8A C8 H8C 109.5
H8B C8 H8C 109.5
C4 C9 H9A 109.5
C4 C9 H9B 109.5
C4 C9 H9C 109.5
H9A C9 H9B 109.5
H9A C9 H9C 109.5
H9B C9 H9C 109.5
C5 C10 H10A 109.5
C5 C10 H10B 109.5
C5 C10 H10C 109.5
H10A C10 H10B 109.5
H10A C10 H10C 109.5
H10B C10 H10C 109.5
C12 C11 H11 118.8
N1 C11 H11 118.8
N1 C11 C12 122.3(8)
C11 C12 H12 120.3
C11 C12 C13 119.5(8)
C13 C12 H12 120.3
C12 C13 H13 121.1
C14 C13 C12 117.9(8)
C14 C13 H13 121.1
C13 C14 H14 120.0
C15 C14 C13 120.0(8)
C15 C14 H14 120.0
C14 C15 H15 118.5
C14 C15 N1 122.9(8)
N1 C15 H15 118.5
N2 C16 C17 176.7(8)
C16 C17 H17A 109.5
C16 C17 H17B 109.5
C16 C17 H17C 109.5
H17A C17 H17B 109.5
H17A C17 H17C 109.5
H17B C17 H17C 109.5
C19 C18 P1 117.4(6)
C23 C18 C19 118.0(7)
C23 C18 P1 124.6(6)
C18 C19 H19 119.7
C20 C19 C18 120.6(8)
C20 C19 H19 119.7
C19 C20 H20 119.5
C21 C20 C19 121.0(8)
C21 C20 H20 119.5
C20 C21 H21 120.3
C20 C21 C22 119.5(8)
C22 C21 H21 120.3
C21 C22 H22 119.9
C21 C22 C23 120.2(8)
C23 C22 H22 119.9
C18 C23 C22 120.7(8)
C18 C23 H23 119.7
C22 C23 H23 119.7
C25 C24 C29 117.9(7)
C25 C24 P1 123.9(6)
C29 C24 P1 118.1(6)
C24 C25 H25 119.2
C24 C25 C26 121.7(8)
C26 C25 H25 119.2
C25 C26 H26 119.8
C27 C26 C25 120.3(8)
C27 C26 H26 119.8
C26 C27 H27 120.6
C26 C27 C28 118.9(8)
C28 C27 H27 120.6
C27 C28 H28 119.6
C29 C28 C27 120.9(8)
C29 C28 H28 119.6
C24 C29 H29 119.8
C28 C29 C24 120.4(8)
C28 C29 H29 119.8
C31 C30 C35 118.0(7)
C31 C30 P1 118.6(6)
C35 C30 P1 123.1(6)
C30 C31 H31 119.4
C30 C31 C32 121.2(7)
C32 C31 H31 119.4
C31 C32 H32 120.2
C33 C32 C31 119.6(7)
C33 C32 H32 120.2
C32 C33 H33 120.1
C32 C33 C34 119.8(7)
C34 C33 H33 120.1
C33 C34 H34 119.8
C35 C34 C33 120.4(8)
C35 C34 H34 119.8
C30 C35 H35 119.5
C34 C35 C30 120.9(8)
C34 C35 H35 119.5
C11 N1 C15 117.3(7)
C11 N1 Ru1 121.1(5)
C15 N1 Ru1 120.9(5)
C16 N2 Ru1 165.9(6)
C18 P1 Ru1 111.2(2)
C24 P1 C18 102.1(3)
C24 P1 C30 103.0(3)
C24 P1 Ru1 119.1(2)
C30 P1 C18 100.1(3)
C30 P1 Ru1 118.6(2)
C1 Ru1 C2 37.8(3)
C1 Ru1 C4 63.6(3)
C1 Ru1 C5 38.0(3)
C1 Ru1 P1 119.5(2)
C2 Ru1 C4 63.4(3)
C2 Ru1 P1 99.65(19)
C3 Ru1 C1 64.3(3)
C3 Ru1 C2 38.4(3)
C3 Ru1 C4 38.2(3)
C3 Ru1 C5 63.5(3)
C3 Ru1 P1 112.7(2)
C4 Ru1 P1 149.3(2)
C5 Ru1 C2 63.0(3)
C5 Ru1 C4 37.5(3)
C5 Ru1 P1 157.5(2)
N1 Ru1 C1 149.4(3)
N1 Ru1 C2 141.1(3)
N1 Ru1 C3 103.1(3)
N1 Ru1 C4 89.0(3)
N1 Ru1 C5 111.5(3)
N1 Ru1 P1 90.96(16)
N2 Ru1 C1 94.5(3)
N2 Ru1 C2 126.4(3)
N2 Ru1 C3 157.5(3)
N2 Ru1 C4 127.1(3)
N2 Ru1 C5 95.4(3)
N2 Ru1 N1 91.7(2)
N2 Ru1 P1 83.53(18)
C37 C36 C40 108.4(7)
C37 C36 C41 127.3(8)
C37 C36 Ru2 71.9(5)
C40 C36 C41 124.2(8)
C40 C36 Ru2 70.6(4)
C41 C36 Ru2 126.7(6)
C36 C37 C38 107.9(7)
C36 C37 C42 126.1(8)
C36 C37 Ru2 70.4(5)
C38 C37 C42 125.3(8)
C38 C37 Ru2 71.1(4)
C42 C37 Ru2 131.6(6)
C37 C38 C43 125.7(8)
C37 C38 Ru2 70.7(4)
C39 C38 C37 107.4(7)
C39 C38 C43 125.2(8)
C39 C38 Ru2 70.6(4)
C43 C38 Ru2 135.5(6)
C38 C39 C44 125.2(8)
C38 C39 Ru2 71.7(5)
C40 C39 C38 109.8(7)
C40 C39 C44 125.0(8)
C40 C39 Ru2 70.9(4)
C44 C39 Ru2 126.8(6)
C36 C40 C45 126.7(8)
C36 C40 Ru2 70.3(4)
C39 C40 C36 106.5(7)
C39 C40 C45 126.6(8)
C39 C40 Ru2 71.3(4)
C45 C40 Ru2 126.6(6)
C36 C41 H41A 109.5
C36 C41 H41B 109.5
C36 C41 H41C 109.5
H41A C41 H41B 109.5
H41A C41 H41C 109.5
H41B C41 H41C 109.5
C37 C42 H42A 109.5
C37 C42 H42B 109.5
C37 C42 H42C 109.5
H42A C42 H42B 109.5
H42A C42 H42C 109.5
H42B C42 H42C 109.5
C38 C43 H43A 109.5
C38 C43 H43B 109.5
C38 C43 H43C 109.5
H43A C43 H43B 109.5
H43A C43 H43C 109.5
H43B C43 H43C 109.5
C39 C44 H44A 109.5
C39 C44 H44B 109.5
C39 C44 H44C 109.5
H44A C44 H44B 109.5
H44A C44 H44C 109.5
H44B C44 H44C 109.5
C40 C45 H45A 109.5
C40 C45 H45B 109.5
C40 C45 H45C 109.5
H45A C45 H45B 109.5
H45A C45 H45C 109.5
H45B C45 H45C 109.5
C47 C46 H46 118.9
N3 C46 H46 118.9
N3 C46 C47 122.1(7)
C46 C47 H47 120.3
C48 C47 C46 119.5(8)
C48 C47 H47 120.3
C47 C48 H48 121.1
C49 C48 C47 117.8(8)
C49 C48 H48 121.1
C48 C49 H49 119.9
C50 C49 C48 120.3(8)
C50 C49 H49 119.9
C49 C50 H50 118.8
N3 C50 C49 122.5(8)
N3 C50 H50 118.8
N4 C51 C52 173.0(12)
C51 C52 H52A 109.5
C51 C52 H52B 109.5
C51 C52 H52C 109.5
H52A C52 H52B 109.5
H52A C52 H52C 109.5
H52B C52 H52C 109.5
C54 C53 C58 119.5(8)
C54 C53 P2 118.8(6)
C58 C53 P2 121.7(7)
C53 C54 H54 119.4
C53 C54 C55 121.1(8)
C55 C54 H54 119.4
C54 C55 H55 120.7
C56 C55 C54 118.5(8)
C56 C55 H55 120.7
C55 C56 H56 119.3
C55 C56 C57 121.4(9)
C57 C56 H56 119.3
C56 C57 H57 120.2
C56 C57 C58 119.5(9)
C58 C57 H57 120.2
C53 C58 C57 119.8(8)
C53 C58 H58 120.1
C57 C58 H58 120.1
C60 C59 P2 123.0(7)
C64 C59 C60 117.9(8)
C64 C59 P2 119.0(6)
C59 C60 H60 119.6
C59 C60 C61 120.8(9)
C61 C60 H60 119.6
C60 C61 H61 119.9
C62 C61 C60 120.2(9)
C62 C61 H61 119.9
C61 C62 H62 120.4
C63 C62 C61 119.2(8)
C63 C62 H62 120.4
C62 C63 H63 119.5
C62 C63 C64 121.0(9)
C64 C63 H63 119.5
C59 C64 H64 119.6
C63 C64 C59 120.9(8)
C63 C64 H64 119.6
C66 C65 C70 116.9(8)
C66 C65 P2 118.7(6)
C70 C65 P2 124.1(7)
C65 C66 H66 119.1
C67 C66 C65 121.7(9)
C67 C66 H66 119.1
C66 C67 H67 119.5
C66 C67 C68 121.0(9)
C68 C67 H67 119.5
C67 C68 H68 120.8
C69 C68 C67 118.5(9)
C69 C68 H68 120.8
C68 C69 H69 119.3
C68 C69 C70 121.4(9)
C70 C69 H69 119.3
C65 C70 C69 120.4(9)
C65 C70 H70 119.8
C69 C70 H70 119.8
C46 N3 C50 117.7(7)
C46 N3 Ru2 120.8(5)
C50 N3 Ru2 121.2(5)
C51 N4 Ru2 169.7(8)
C53 P2 Ru2 114.2(3)
C59 P2 C53 101.0(4)
C59 P2 Ru2 116.9(3)
C65 P2 C53 102.8(4)
C65 P2 C59 103.6(4)
C65 P2 Ru2 116.2(3)
C36 Ru2 C37 37.7(3)
C36 Ru2 C38 63.6(3)
C36 Ru2 C39 63.6(3)
C36 Ru2 C40 39.0(3)
C36 Ru2 P2 125.7(2)
C37 Ru2 C38 38.2(3)
C37 Ru2 P2 99.7(2)
C38 Ru2 P2 106.1(2)
C39 Ru2 C37 63.4(3)
C39 Ru2 C38 37.7(3)
C39 Ru2 P2 139.7(2)
C40 Ru2 C37 64.2(3)
C40 Ru2 C38 63.8(3)
C40 Ru2 C39 37.7(3)
C40 Ru2 P2 163.6(2)
N3 Ru2 C36 142.8(3)
N3 Ru2 C37 149.9(3)
N3 Ru2 C38 111.8(3)
N3 Ru2 C39 90.2(3)
N3 Ru2 C40 104.2(3)
N3 Ru2 P2 91.47(17)
N4 Ru2 C36 92.6(3)
N4 Ru2 C37 120.2(3)
N4 Ru2 C38 156.1(3)
N4 Ru2 C39 135.0(3)
N4 Ru2 C40 99.7(3)
N4 Ru2 N3 88.3(2)
N4 Ru2 P2 85.3(2)
F1 P3 F2 89.7(4)
F1 P3 F6 179.0(4)
F2 P3 F6 89.5(4)
F2A P3 F1 86.5(16)
F2A P3 F2 48.3(18)
F2A P3 F3 42.0(18)
F2A P3 F3A 91.9(15)
F2A P3 F4 132.1(18)
F2A P3 F4A 178(2)
F2A P3 F5 137.6(18)
F2A P3 F5A 90.3(14)
F2A P3 F6 93.4(16)
F3 P3 F1 90.8(4)
F3 P3 F2 90.0(5)
F3 P3 F6 89.7(3)
F3A P3 F1 86(2)
F3A P3 F2 140.2(18)
F3A P3 F3 50.6(18)
F3A P3 F4 40.2(17)
F3A P3 F4A 90.0(14)
F3A P3 F5 130.0(18)
F3A P3 F5A 178(2)
F3A P3 F6 95(2)
F4 P3 F1 90.4(4)
F4 P3 F2 179.6(5)
F4 P3 F3 90.4(5)
F4 P3 F5 90.1(5)
F4 P3 F6 90.4(4)
F4A P3 F1 92.6(16)
F4A P3 F2 129.8(18)
F4A P3 F3 140.1(18)
F4A P3 F4 49.8(17)
F4A P3 F5 40.4(17)
F4A P3 F5A 87.8(14)
F4A P3 F6 87.6(16)
F5 P3 F1 89.7(4)
F5 P3 F2 89.5(5)
F5 P3 F3 179.3(4)
F5 P3 F6 89.8(3)
F5A P3 F1 93(2)
F5A P3 F2 42.0(17)
F5A P3 F3 131.8(18)
F5A P3 F4 137.6(18)
F5A P3 F5 47.7(17)
F5A P3 F6 86(2)
F7 P4 F8 92.0(5)
F7 P4 F9 90.6(5)
F7 P4 F10 89.3(5)
F7 P4 F11 89.6(4)
F8 P4 F9 90.0(3)
F8 P4 F10 178.4(5)
F8 P4 F11 89.7(3)
F9 P4 F11 179.6(4)
F10 P4 F9 89.1(3)
F10 P4 F11 91.3(3)
F12 P4 F7 179.2(5)
F12 P4 F8 88.8(5)
F12 P4 F9 89.8(5)
F12 P4 F10 89.9(4)
F12 P4 F11 90.0(4)

loop_
_geom_bond_atom_site_label_1
_geom_bond_atom_site_label_2
_geom_bond_distance
C1 C2 1.425(11)
C1 C5 1.431(11)
C1 C6 1.497(11)
C1 Ru1 2.195(8)
C2 C3 1.442(11)
C2 C7 1.490(10)
C2 Ru1 2.202(7)
C3 C4 1.437(11)
C3 C8 1.499(11)
C3 Ru1 2.178(8)
C4 C5 1.419(12)
C4 C9 1.491(11)
C4 Ru1 2.215(8)
C5 C10 1.504(11)
C5 Ru1 2.201(7)
C6 H6A 0.9800
C6 H6B 0.9800
C6 H6C 0.9800
C7 H7A 0.9800
C7 H7B 0.9800
C7 H7C 0.9800
C8 H8A 0.9800
C8 H8B 0.9800
C8 H8C 0.9800
C9 H9A 0.9800
C9 H9B 0.9800
C9 H9C 0.9800
C10 H10A 0.9800
C10 H10B 0.9800
C10 H10C 0.9800
C11 H11 0.9500
C11 C12 1.381(11)
C11 N1 1.347(9)
C12 H12 0.9500
C12 C13 1.395(12)
C13 H13 0.9500
C13 C14 1.379(11)
C14 H14 0.9500
C14 C15 1.359(11)
C15 H15 0.9500
C15 N1 1.363(10)
C16 C17 1.461(11)
C16 N2 1.134(10)
C17 H17A 0.9800
C17 H17B 0.9800
C17 H17C 0.9800
C18 C19 1.401(11)
C18 C23 1.373(11)
C18 P1 1.840(8)
C19 H19 0.9500
C19 C20 1.372(12)
C20 H20 0.9500
C20 C21 1.360(12)
C21 H21 0.9500
C21 C22 1.374(13)
C22 H22 0.9500
C22 C23 1.396(12)
C23 H23 0.9500
C24 C25 1.377(10)
C24 C29 1.414(11)
C24 P1 1.816(8)
C25 H25 0.9500
C25 C26 1.387(11)
C26 H26 0.9500
C26 C27 1.387(12)
C27 H27 0.9500
C27 C28 1.387(12)
C28 H28 0.9500
C28 C29 1.384(11)
C29 H29 0.9500
C30 C31 1.391(10)
C30 C35 1.402(10)
C30 P1 1.838(8)
C31 H31 0.9500
C31 C32 1.391(10)
C32 H32 0.9500
C32 C33 1.384(11)
C33 H33 0.9500
C33 C34 1.386(12)
C34 H34 0.9500
C34 C35 1.370(11)
C35 H35 0.9500
N1 Ru1 2.122(6)
N2 Ru1 2.081(7)
P1 Ru1 2.3426(19)
C36 C37 1.419(12)
C36 C40 1.461(11)
C36 C41 1.499(11)
C36 Ru2 2.184(8)
C37 C38 1.444(12)
C37 C42 1.487(12)
C37 Ru2 2.204(8)
C38 C39 1.423(11)
C38 C43 1.506(11)
C38 Ru2 2.208(8)
C39 C40 1.417(11)
C39 C44 1.507(11)
C39 Ru2 2.193(8)
C40 C45 1.496(11)
C40 Ru2 2.188(7)
C41 H41A 0.9800
C41 H41B 0.9800
C41 H41C 0.9800
C42 H42A 0.9800
C42 H42B 0.9800
C42 H42C 0.9800
C43 H43A 0.9800
C43 H43B 0.9800
C43 H43C 0.9800
C44 H44A 0.9800
C44 H44B 0.9800
C44 H44C 0.9800
C45 H45A 0.9800
C45 H45B 0.9800
C45 H45C 0.9800
C46 H46 0.9500
C46 C47 1.390(12)
C46 N3 1.331(10)
C47 H47 0.9500
C47 C48 1.386(13)
C48 H48 0.9500
C48 C49 1.369(12)
C49 H49 0.9500
C49 C50 1.362(11)
C50 H50 0.9500
C50 N3 1.359(9)
C51 C52 1.455(14)
C51 N4 1.143(11)
C52 H52A 0.9800
C52 H52B 0.9800
C52 H52C 0.9800
C53 C54 1.382(11)
C53 C58 1.394(12)
C53 P2 1.843(8)
C54 H54 0.9500
C54 C55 1.402(11)
C55 H55 0.9500
C55 C56 1.373(13)
C56 H56 0.9500
C56 C57 1.391(13)
C57 H57 0.9500
C57 C58 1.395(12)
C58 H58 0.9500
C59 C60 1.393(12)
C59 C64 1.392(11)
C59 P2 1.831(8)
C60 H60 0.9500
C60 C61 1.400(12)
C61 H61 0.9500
C61 C62 1.379(14)
C62 H62 0.9500
C62 C63 1.375(13)
C63 H63 0.9500
C63 C64 1.384(11)
C64 H64 0.9500
C65 C66 1.391(12)
C65 C70 1.395(11)
C65 P2 1.828(8)
C66 H66 0.9500
C66 C67 1.368(12)
C67 H67 0.9500
C67 C68 1.386(13)
C68 H68 0.9500
C68 C69 1.351(14)
C69 H69 0.9500
C69 C70 1.404(13)
C70 H70 0.9500
N3 Ru2 2.139(6)
N4 Ru2 2.061(7)
P2 Ru2 2.345(2)
F1 P3 1.585(5)
F2 P3 1.595(7)
F2A P3 1.47(4)
F3 P3 1.585(7)
F3A P3 1.48(5)
F4 P3 1.579(7)
F4A P3 1.53(4)
F5 P3 1.582(7)
F5A P3 1.53(5)
F6 P3 1.605(5)
F7 P4 1.569(7)
F8 P4 1.578(6)
F9 P4 1.586(6)
F10 P4 1.585(6)
F11 P4 1.587(6)
F12 P4 1.568(7)

loop_
_geom_torsion_atom_site_label_1
_geom_torsion_atom_site_label_2
_geom_torsion_atom_site_label_3
_geom_torsion_atom_site_label_4
_geom_torsion
C1 C2 C3 C4 3.3(8)
C1 C2 C3 C8 171.2(7)
C1 C2 C3 Ru1 -60.6(5)
C1 C2 Ru1 C3 118.9(6)
C1 C2 Ru1 C4 80.4(5)
C1 C2 Ru1 C5 38.2(4)
C1 C2 Ru1 N1 129.6(5)
C1 C2 Ru1 N2 -37.6(5)
C1 C2 Ru1 P1 -126.6(4)
C1 C5 Ru1 C2 -38.0(5)
C1 C5 Ru1 C3 -81.3(5)
C1 C5 Ru1 C4 -118.7(7)
C1 C5 Ru1 N1 -175.6(4)
C1 C5 Ru1 N2 90.4(5)
C1 C5 Ru1 P1 4.3(9)
C2 C1 C5 C4 0.8(8)
C2 C1 C5 C10 -177.6(7)
C2 C1 C5 Ru1 62.7(5)
C2 C1 Ru1 C3 -37.2(4)
C2 C1 Ru1 C4 -79.9(5)
C2 C1 Ru1 C5 -116.4(7)
C2 C1 Ru1 N1 -108.5(6)
C2 C1 Ru1 N2 150.5(4)
C2 C1 Ru1 P1 65.4(5)
C2 C3 C4 C5 -2.8(8)
C2 C3 C4 C9 176.3(7)
C2 C3 C4 Ru1 -63.5(5)
C2 C3 Ru1 C1 36.6(4)
C2 C3 Ru1 C4 115.9(7)
C2 C3 Ru1 C5 79.1(5)
C2 C3 Ru1 N1 -173.1(4)
C2 C3 Ru1 N2 57.0(9)
C2 C3 Ru1 P1 -76.5(4)
C3 C2 Ru1 C1 -118.9(6)
C3 C2 Ru1 C4 -38.5(4)
C3 C2 Ru1 C5 -80.7(5)
C3 C2 Ru1 N1 10.7(6)
C3 C2 Ru1 N2 -156.4(4)
C3 C2 Ru1 P1 114.5(4)
C3 C4 C5 C1 1.3(8)
C3 C4 C5 C10 179.6(7)
C3 C4 C5 Ru1 -59.9(5)
C3 C4 Ru1 C1 81.2(5)
C3 C4 Ru1 C2 38.7(5)
C3 C4 Ru1 C5 118.3(7)
C3 C4 Ru1 N1 -112.9(5)
C3 C4 Ru1 N2 155.7(4)
C3 C4 Ru1 P1 -22.7(7)
C4 C3 Ru1 C1 -79.3(5)
C4 C3 Ru1 C2 -115.9(7)
C4 C3 Ru1 C5 -36.8(5)
C4 C3 Ru1 N1 71.0(5)
C4 C3 Ru1 N2 -58.8(9)
C4 C3 Ru1 P1 167.7(4)
C4 C5 Ru1 C1 118.7(7)
C4 C5 Ru1 C2 80.7(5)
C4 C5 Ru1 C3 37.4(4)
C4 C5 Ru1 N1 -56.9(5)
C4 C5 Ru1 N2 -150.9(5)
C4 C5 Ru1 P1 123.1(6)
C5 C1 C2 C3 -2.6(8)
C5 C1 C2 C7 169.5(7)
C5 C1 C2 Ru1 -62.6(5)
C5 C1 Ru1 C2 116.4(7)
C5 C1 Ru1 C3 79.3(5)
C5 C1 Ru1 C4 36.6(5)
C5 C1 Ru1 N1 8.0(8)
C5 C1 Ru1 N2 -93.0(5)
C5 C1 Ru1 P1 -178.1(4)
C5 C4 Ru1 C1 -37.1(4)
C5 C4 Ru1 C2 -79.5(5)
C5 C4 Ru1 C3 -118.3(7)
C5 C4 Ru1 N1 128.8(5)
C5 C4 Ru1 N2 37.4(6)
C5 C4 Ru1 P1 -141.0(4)
C6 C1 C2 C3 -175.0(7)
C6 C1 C2 C7 -2.9(12)
C6 C1 C2 Ru1 124.9(8)
C6 C1 C5 C4 173.6(7)
C6 C1 C5 C10 -4.8(12)
C6 C1 C5 Ru1 -124.5(7)
C6 C1 Ru1 C2 -124.2(9)
C6 C1 Ru1 C3 -161.4(8)
C6 C1 Ru1 C4 156.0(8)
C6 C1 Ru1 C5 119.4(9)
C6 C1 Ru1 N1 127.4(7)
C6 C1 Ru1 N2 26.4(7)
C6 C1 Ru1 P1 -58.7(8)
C7 C2 C3 C4 -169.1(7)
C7 C2 C3 C8 -1.3(12)
C7 C2 C3 Ru1 126.9(7)
C7 C2 Ru1 C1 123.3(10)
C7 C2 Ru1 C3 -117.8(9)
C7 C2 Ru1 C4 -156.3(9)
C7 C2 Ru1 C5 161.5(9)
C7 C2 Ru1 N1 -107.1(8)
C7 C2 Ru1 N2 85.7(8)
C7 C2 Ru1 P1 -3.3(8)
C8 C3 C4 C5 -170.5(7)
C8 C3 C4 C9 8.6(13)
C8 C3 C4 Ru1 128.8(8)
C8 C3 Ru1 C1 157.7(9)
C8 C3 Ru1 C2 121.2(10)
C8 C3 Ru1 C4 -123.0(10)
C8 C3 Ru1 C5 -159.8(9)
C8 C3 Ru1 N1 -52.0(8)
C8 C3 Ru1 N2 178.2(7)
C8 C3 Ru1 P1 44.7(8)
C9 C4 C5 C1 -177.9(7)
C9 C4 C5 C10 0.5(13)
C9 C4 C5 Ru1 120.9(8)
C9 C4 Ru1 C1 -157.4(9)
C9 C4 Ru1 C2 160.1(9)
C9 C4 Ru1 C3 121.4(10)
C9 C4 Ru1 C5 -120.3(10)
C9 C4 Ru1 N1 8.5(8)
C9 C4 Ru1 N2 -82.9(8)
C9 C4 Ru1 P1 98.7(8)
C10 C5 Ru1 C1 -119.0(10)
C10 C5 Ru1 C2 -157.0(9)
C10 C5 Ru1 C3 159.7(9)
C10 C5 Ru1 C4 122.3(10)
C10 C5 Ru1 N1 65.4(8)
C10 C5 Ru1 N2 -28.6(8)
C10 C5 Ru1 P1 -114.6(7)
C11 C12 C13 C14 0.4(12)
C11 N1 Ru1 C1 -67.3(8)
C11 N1 Ru1 C2 -135.3(6)
C11 N1 Ru1 C3 -128.5(6)
C11 N1 Ru1 C4 -92.7(6)
C11 N1 Ru1 C5 -62.0(6)
C11 N1 Ru1 N2 34.4(6)
C11 N1 Ru1 P1 118.0(5)
C12 C11 N1 C15 -0.4(11)
C12 C11 N1 Ru1 170.2(6)
C12 C13 C14 C15 -0.7(12)
C13 C14 C15 N1 0.5(12)
C14 C15 N1 C11 0.1(11)
C14 C15 N1 Ru1 -170.6(6)
C15 N1 Ru1 C1 103.0(7)
C15 N1 Ru1 C2 35.0(7)
C15 N1 Ru1 C3 41.9(6)
C15 N1 Ru1 C4 77.6(6)
C15 N1 Ru1 C5 108.3(6)
C15 N1 Ru1 N2 -155.3(6)
C15 N1 Ru1 P1 -71.7(5)
C16 N2 Ru1 C1 -65(3)
C16 N2 Ru1 C2 -43(3)
C16 N2 Ru1 C3 -84(3)
C16 N2 Ru1 C4 -125(3)
C16 N2 Ru1 C5 -103(3)
C16 N2 Ru1 N1 145(3)
C16 N2 Ru1 P1 54(3)
C17 C16 N2 Ru1 -21(17)
C18 C19 C20 C21 0.0(14)
C18 P1 Ru1 C1 50.3(4)
C18 P1 Ru1 C2 84.7(3)
C18 P1 Ru1 C3 122.5(3)
C18 P1 Ru1 C4 137.5(5)
C18 P1 Ru1 C5 47.2(7)
C18 P1 Ru1 N1 -132.8(3)
C18 P1 Ru1 N2 -41.2(3)
C19 C18 C23 C22 1.4(13)
C19 C18 P1 C24 82.1(7)
C19 C18 P1 C30 -172.1(6)
C19 C18 P1 Ru1 -46.0(7)
C19 C20 C21 C22 -0.3(15)
C20 C21 C22 C23 1.1(15)
C21 C22 C23 C18 -1.7(14)
C23 C18 C19 C20 -0.5(13)
C23 C18 P1 C24 -100.9(7)
C23 C18 P1 C30 4.9(8)
C23 C18 P1 Ru1 131.1(7)
C24 C25 C26 C27 -1.6(12)
C24 P1 Ru1 C1 -68.0(4)
C24 P1 Ru1 C2 -33.6(4)
C24 P1 Ru1 C3 4.3(4)
C24 P1 Ru1 C4 19.2(5)
C24 P1 Ru1 C5 -71.1(7)
C24 P1 Ru1 N1 108.9(3)
C24 P1 Ru1 N2 -159.5(3)
C25 C24 C29 C28 1.2(12)
C25 C24 P1 C18 -11.5(7)
C25 C24 P1 C30 -115.0(7)
C25 C24 P1 Ru1 111.4(6)
C25 C26 C27 C28 1.9(13)
C26 C27 C28 C29 -0.6(14)
C27 C28 C29 C24 -1.0(13)
C29 C24 C25 C26 0.1(11)
C29 C24 P1 C18 172.4(6)
C29 C24 P1 C30 68.9(7)
C29 C24 P1 Ru1 -64.7(7)
C30 C31 C32 C33 0.8(12)
C30 P1 Ru1 C1 165.4(4)
C30 P1 Ru1 C2 -160.1(4)
C30 P1 Ru1 C3 -122.3(4)
C30 P1 Ru1 C4 -107.3(5)
C30 P1 Ru1 C5 162.4(6)
C30 P1 Ru1 N1 -17.7(3)
C30 P1 Ru1 N2 73.9(3)
C31 C30 C35 C34 -2.7(12)
C31 C30 P1 C18 82.2(6)
C31 C30 P1 C24 -172.7(6)
C31 C30 P1 Ru1 -38.8(7)
C31 C32 C33 C34 -0.8(12)
C32 C33 C34 C35 -1.0(13)
C33 C34 C35 C30 2.8(13)
C35 C30 C31 C32 0.9(11)
C35 C30 P1 C18 -91.6(7)
C35 C30 P1 C24 13.4(7)
C35 C30 P1 Ru1 147.3(6)
N1 C11 C12 C13 0.2(12)
P1 C18 C19 C20 176.7(7)
P1 C18 C23 C22 -175.6(7)
P1 C24 C25 C26 -176.0(6)
P1 C24 C29 C28 177.5(7)
P1 C30 C31 C32 -173.2(6)
P1 C30 C35 C34 171.2(6)
Ru1 C1 C2 C3 60.0(5)
Ru1 C1 C2 C7 -127.9(7)
Ru1 C1 C5 C4 -61.9(5)
Ru1 C1 C5 C10 119.7(7)
Ru1 C2 C3 C4 64.0(5)
Ru1 C2 C3 C8 -128.2(8)
Ru1 C3 C4 C5 60.7(5)
Ru1 C3 C4 C9 -120.1(8)
Ru1 C4 C5 C1 61.2(5)
Ru1 C4 C5 C10 -120.4(8)
C36 C37 C38 C39 0.4(9)
C36 C37 C38 C43 166.2(8)
C36 C37 C38 Ru2 -61.0(6)
C36 C37 Ru2 C38 117.9(7)
C36 C37 Ru2 C39 80.5(5)
C36 C37 Ru2 C40 38.2(5)
C36 C37 Ru2 N3 111.5(6)
C36 C37 Ru2 N4 -48.1(6)
C36 C37 Ru2 P2 -138.3(5)
C36 C40 Ru2 C37 -36.9(5)
C36 C40 Ru2 C38 -79.6(5)
C36 C40 Ru2 C39 -116.1(7)
C36 C40 Ru2 N3 172.8(5)
C36 C40 Ru2 N4 82.0(5)
C36 C40 Ru2 P2 -24.7(10)
C37 C36 C40 C39 -0.2(9)
C37 C36 C40 C45 -176.0(8)
C37 C36 C40 Ru2 62.4(6)
C37 C36 Ru2 C38 -37.6(5)
C37 C36 Ru2 C39 -79.9(5)
C37 C36 Ru2 C40 -117.8(7)
C37 C36 Ru2 N3 -129.4(5)
C37 C36 Ru2 N4 139.9(5)
C37 C36 Ru2 P2 53.8(6)
C37 C38 C39 C40 -0.5(9)
C37 C38 C39 C44 175.9(7)
C37 C38 C39 Ru2 -61.5(5)
C37 C38 Ru2 C36 37.1(5)
C37 C38 Ru2 C39 117.4(7)
C37 C38 Ru2 C40 80.9(5)
C37 C38 Ru2 N3 176.5(4)
C37 C38 Ru2 N4 31.0(10)
C37 C38 Ru2 P2 -85.2(4)
C38 C37 Ru2 C36 -117.9(7)
C38 C37 Ru2 C39 -37.4(5)
C38 C37 Ru2 C40 -79.7(5)
C38 C37 Ru2 N3 -6.4(8)
C38 C37 Ru2 N4 -166.0(4)
C38 C37 Ru2 P2 103.8(4)
C38 C39 C40 C36 0.4(9)
C38 C39 C40 C45 176.3(8)
C38 C39 C40 Ru2 -61.5(6)
C38 C39 Ru2 C36 80.3(5)
C38 C39 Ru2 C37 37.9(5)
C38 C39 Ru2 C40 119.4(7)
C38 C39 Ru2 N3 -127.1(5)
C38 C39 Ru2 N4 145.1(5)
C38 C39 Ru2 P2 -34.7(6)
C39 C38 Ru2 C36 -80.2(5)
C39 C38 Ru2 C37 -117.4(7)
C39 C38 Ru2 C40 -36.5(5)
C39 C38 Ru2 N3 59.2(5)
C39 C38 Ru2 N4 -86.3(9)
C39 C38 Ru2 P2 157.5(4)
C39 C40 Ru2 C36 116.1(7)
C39 C40 Ru2 C37 79.1(5)
C39 C40 Ru2 C38 36.4(5)
C39 C40 Ru2 N3 -71.2(5)
C39 C40 Ru2 N4 -161.9(5)
C39 C40 Ru2 P2 91.3(9)
C40 C36 C37 C38 -0.1(9)
C40 C36 C37 C42 170.7(8)
C40 C36 C37 Ru2 -61.6(6)
C40 C36 Ru2 C37 117.8(7)
C40 C36 Ru2 C38 80.2(5)
C40 C36 Ru2 C39 37.9(5)
C40 C36 Ru2 N3 -11.6(7)
C40 C36 Ru2 N4 -102.3(5)
C40 C36 Ru2 P2 171.6(4)
C40 C39 Ru2 C36 -39.2(5)
C40 C39 Ru2 C37 -81.5(5)
C40 C39 Ru2 C38 -119.4(7)
C40 C39 Ru2 N3 113.4(5)
C40 C39 Ru2 N4 25.6(6)
C40 C39 Ru2 P2 -154.1(4)
C41 C36 C37 C38 -175.8(8)
C41 C36 C37 C42 -5.0(14)
C41 C36 C37 Ru2 122.7(9)
C41 C36 C40 C39 175.7(8)
C41 C36 C40 C45 -0.2(13)
C41 C36 C40 Ru2 -121.7(8)
C41 C36 Ru2 C37 -123.5(10)
C41 C36 Ru2 C38 -161.1(9)
C41 C36 Ru2 C39 156.6(9)
C41 C36 Ru2 C40 118.7(10)
C41 C36 Ru2 N3 107.1(8)
C41 C36 Ru2 N4 16.4(8)
C41 C36 Ru2 P2 -69.7(8)
C42 C37 C38 C39 -170.5(8)
C42 C37 C38 C43 -4.7(13)
C42 C37 C38 Ru2 128.1(8)
C42 C37 Ru2 C36 121.3(11)
C42 C37 Ru2 C38 -120.8(11)
C42 C37 Ru2 C39 -158.2(10)
C42 C37 Ru2 C40 159.5(10)
C42 C37 Ru2 N3 -127.2(9)
C42 C37 Ru2 N4 73.2(10)
C42 C37 Ru2 P2 -17.0(9)
C43 C38 C39 C40 -166.4(8)
C43 C38 C39 C44 10.0(13)
C43 C38 C39 Ru2 132.6(8)
C43 C38 Ru2 C36 158.9(11)
C43 C38 Ru2 C37 121.8(12)
C43 C38 Ru2 C39 -120.9(12)
C43 C38 Ru2 C40 -157.3(11)
C43 C38 Ru2 N3 -61.7(10)
C43 C38 Ru2 N4 152.8(9)
C43 C38 Ru2 P2 36.6(10)
C44 C39 C40 C36 -176.0(8)
C44 C39 C40 C45 -0.1(13)
C44 C39 C40 Ru2 122.1(8)
C44 C39 Ru2 C36 -159.1(8)
C44 C39 Ru2 C37 158.6(8)
C44 C39 Ru2 C38 120.7(9)
C44 C39 Ru2 C40 -119.9(9)
C44 C39 Ru2 N3 -6.4(7)
C44 C39 Ru2 N4 -94.2(8)
C44 C39 Ru2 P2 86.0(8)
C45 C40 Ru2 C36 -121.7(9)
C45 C40 Ru2 C37 -158.6(8)
C45 C40 Ru2 C38 158.7(8)
C45 C40 Ru2 C39 122.3(9)
C45 C40 Ru2 N3 51.1(8)
C45 C40 Ru2 N4 -39.7(8)
C45 C40 Ru2 P2 -146.4(6)
C46 C47 C48 C49 -0.9(13)
C46 N3 Ru2 C36 -59.2(8)
C46 N3 Ru2 C37 -129.6(7)
C46 N3 Ru2 C38 -133.8(6)
C46 N3 Ru2 C39 -102.1(6)
C46 N3 Ru2 C40 -66.7(7)
C46 N3 Ru2 N4 32.9(6)
C46 N3 Ru2 P2 118.2(6)
C47 C46 N3 C50 -2.0(12)
C47 C46 N3 Ru2 172.0(6)
C47 C48 C49 C50 -1.0(13)
C48 C49 C50 N3 1.5(13)
C49 C50 N3 C46 0.0(11)
C49 C50 N3 Ru2 -173.9(6)
C50 N3 Ru2 C36 114.6(6)
C50 N3 Ru2 C37 44.2(9)
C50 N3 Ru2 C38 39.9(6)
C50 N3 Ru2 C39 71.6(6)
C50 N3 Ru2 C40 107.0(6)
C50 N3 Ru2 N4 -153.4(6)
C50 N3 Ru2 P2 -68.1(6)
C51 N4 Ru2 C36 -84(4)
C51 N4 Ru2 C37 -57(4)
C51 N4 Ru2 C38 -78(4)
C51 N4 Ru2 C39 -138(4)
C51 N4 Ru2 C40 -122(4)
C51 N4 Ru2 N3 134(4)
C51 N4 Ru2 P2 42(4)
C52 C51 N4 Ru2 -30(12)
C53 C54 C55 C56 3.5(13)
C53 P2 Ru2 C36 43.5(4)
C53 P2 Ru2 C37 73.6(4)
C53 P2 Ru2 C38 112.3(4)
C53 P2 Ru2 C39 133.5(4)
C53 P2 Ru2 C40 62.5(8)
C53 P2 Ru2 N3 -134.5(3)
C53 P2 Ru2 N4 -46.3(3)
C54 C53 C58 C57 0.3(14)
C54 C53 P2 C59 -142.0(7)
C54 C53 P2 C65 111.2(7)
C54 C53 P2 Ru2 -15.6(8)
C54 C55 C56 C57 -2.4(14)
C55 C56 C57 C58 0.3(15)
C56 C57 C58 C53 0.8(15)
C58 C53 C54 C55 -2.5(13)
C58 C53 P2 C59 36.6(8)
C58 C53 P2 C65 -70.2(8)
C58 C53 P2 Ru2 163.0(7)
C59 C60 C61 C62 0.5(17)
C59 P2 Ru2 C36 161.1(4)
C59 P2 Ru2 C37 -168.8(4)
C59 P2 Ru2 C38 -130.2(4)
C59 P2 Ru2 C39 -108.9(4)
C59 P2 Ru2 C40 -180.0(8)
C59 P2 Ru2 N3 -16.9(3)
C59 P2 Ru2 N4 71.3(3)
C60 C59 C64 C63 0.2(13)
C60 C59 P2 C53 -96.8(8)
C60 C59 P2 C65 9.4(9)
C60 C59 P2 Ru2 138.7(7)
C60 C61 C62 C63 -1.4(17)
C61 C62 C63 C64 1.8(15)
C62 C63 C64 C59 -1.2(14)
C64 C59 C60 C61 0.1(15)
C64 C59 P2 C53 82.5(7)
C64 C59 P2 C65 -171.3(7)
C64 C59 P2 Ru2 -42.0(8)
C65 C66 C67 C68 -1.5(14)
C65 P2 Ru2 C36 -76.0(4)
C65 P2 Ru2 C37 -45.9(4)
C65 P2 Ru2 C38 -7.2(4)
C65 P2 Ru2 C39 14.0(4)
C65 P2 Ru2 C40 -57.0(8)
C65 P2 Ru2 N3 106.0(3)
C65 P2 Ru2 N4 -165.8(3)
C66 C65 C70 C69 3.3(12)
C66 C65 P2 C53 173.7(7)
C66 C65 P2 C59 68.9(7)
C66 C65 P2 Ru2 -60.8(7)
C66 C67 C68 C69 1.1(15)
C67 C68 C69 C70 1.5(15)
C68 C69 C70 C65 -3.8(14)
C70 C65 C66 C67 -0.8(13)
C70 C65 P2 C53 -11.9(8)
C70 C65 P2 C59 -116.8(7)
C70 C65 P2 Ru2 113.6(7)
N3 C46 C47 C48 2.5(14)
P2 C53 C54 C55 176.2(6)
P2 C53 C58 C57 -178.3(7)
P2 C59 C60 C61 179.4(8)
P2 C59 C64 C63 -179.1(7)
P2 C65 C66 C67 174.0(7)
P2 C65 C70 C69 -171.1(7)
Ru2 C36 C37 C38 61.5(5)
Ru2 C36 C37 C42 -127.8(9)
Ru2 C36 C40 C39 -62.6(5)
Ru2 C36 C40 C45 121.6(8)
Ru2 C37 C38 C39 61.4(5)
Ru2 C37 C38 C43 -132.8(8)
Ru2 C38 C39 C40 61.0(6)
Ru2 C38 C39 C44 -122.6(8)
Ru2 C39 C40 C36 61.9(5)
Ru2 C39 C40 C45 -122.3(8)
